data_7019978
loop_
_publ_author_name
'Wang, Gao-Feng'
'Song, Xiao-Jiao'
'Chen, Fei'
'Li, Yi-Zhi'
'Chen, Xue-Tai'
'Xue, Zi-Ling'

_publ_section_title
;
 Formation of stable iron/cobalt NHC complexes via unexpected ring opening
 and in situ generation of a tridentate ligand.
;
_journal_issue 36
_journal_name_full 'Dalton transactions (Cambridge, England : 2003)'
_journal_page_first 10919
_journal_page_last 10922
_journal_paper_doi 10.1039/c2dt30894k
_journal_volume 41
_journal_year 2012
_chemical_formula_sum 'C12 H20 Fe I N12 O3'
_chemical_formula_weight 563.15
_chemical_name_systematic
;
?
;
_space_group_IT_number 14
_symmetry_cell_setting monoclinic
_symmetry_space_group_name_Hall '-P 2yn'
_symmetry_space_group_name_H-M 'P 1 21/n 1'
_atom_sites_solution_hydrogens geom
_atom_sites_solution_primary direct
_atom_sites_solution_secondary difmap
_audit_creation_method SHELXL-97
_cell_angle_alpha 90.00
_cell_angle_beta 93.827(6)
_cell_angle_gamma 90.00
_cell_formula_units_Z 4
_cell_length_a 7.555(3)
_cell_length_b 25.707(11)
_cell_length_c 11.485(5)
_cell_measurement_temperature 291(2)
_cell_volume 2225.6(16)
_computing_cell_refinement 'Bruker SMART'
_computing_data_collection 'Bruker SMART'
_computing_data_reduction 'Bruker SAINT'
_computing_molecular_graphics 'Bruker SHELXTL'
_computing_publication_material 'Bruker SHELXTL'
_computing_structure_refinement 'SHELXL-97 (Sheldrick, 1997)'
_computing_structure_solution 'SHELXS-97 (Sheldrick, 1990)'
_diffrn_ambient_temperature 291(2)
_diffrn_measured_fraction_theta_full 0.997
_diffrn_measured_fraction_theta_max 0.997
_diffrn_measurement_device_type 'CCD area detector'
_diffrn_measurement_method 'phi and omega scans'
_diffrn_radiation_monochromator graphite
_diffrn_radiation_source 'fine-focus sealed tube'
_diffrn_radiation_type MoK\a
_diffrn_radiation_wavelength 0.71073
_diffrn_reflns_av_R_equivalents 0.0483
_diffrn_reflns_av_sigmaI/netI 0.0722
_diffrn_reflns_limit_h_max 9
_diffrn_reflns_limit_h_min -9
_diffrn_reflns_limit_k_max 31
_diffrn_reflns_limit_k_min -31
_diffrn_reflns_limit_l_max 13
_diffrn_reflns_limit_l_min -9
_diffrn_reflns_number 11327
_diffrn_reflns_theta_full 25.68
_diffrn_reflns_theta_max 25.68
_diffrn_reflns_theta_min 1.95
_exptl_absorpt_coefficient_mu 2.103
_exptl_absorpt_correction_T_max 0.6547
_exptl_absorpt_correction_T_min 0.5905
_exptl_absorpt_correction_type multi-scan
_exptl_absorpt_process_details sadabs
_exptl_crystal_colour blue
_exptl_crystal_density_diffrn 1.681
_exptl_crystal_density_method 'not measured'
_exptl_crystal_description block
_exptl_crystal_F_000 1116
_exptl_crystal_size_max 0.28
_exptl_crystal_size_mid 0.24
_exptl_crystal_size_min 0.22
_refine_diff_density_max 1.022
_refine_diff_density_min -0.824
_refine_diff_density_rms 0.150
_refine_ls_extinction_method none
_refine_ls_goodness_of_fit_ref 1.040
_refine_ls_hydrogen_treatment constr
_refine_ls_matrix_type full
_refine_ls_number_parameters 284
_refine_ls_number_reflns 4215
_refine_ls_number_restraints 0
_refine_ls_restrained_S_all 1.040
_refine_ls_R_factor_all 0.0791
_refine_ls_R_factor_gt 0.0542
_refine_ls_shift/su_max 0.000
_refine_ls_shift/su_mean 0.000
_refine_ls_structure_factor_coef Fsqd
_refine_ls_weighting_details 'calc w=1/[\s^2^(Fo^2^)+(0.0850P)^2^+1.9900P] where P=(Fo^2^+2Fc^2^)/3'
_refine_ls_weighting_scheme calc
_refine_ls_wR_factor_gt 0.1384
_refine_ls_wR_factor_ref 0.1498
_reflns_number_gt 3020
_reflns_number_total 4215
_reflns_threshold_expression >2sigma(I)
_cod_data_source_file c2dt30894k.txt
_cod_data_source_block 22
_cod_depositor_comments
;
The following automatic conversions were performed:

'_symmetry_cell_setting' value 'Monoclinic' changed to 'monoclinic'
according to /home/saulius/struct/CIF-dictionaries/cif_core.dic
dictionary named 'cif_core.dic' version 2.4.1 from 2010-06-29.

Automatic conversion script
Id: cif_fix_values 1891 2012-01-12 08:04:46Z andrius 
;
_cod_original_cell_volume 2225.7(16)
_cod_original_sg_symbol_H-M P2(1)/n
_cod_database_code 7019978

loop_
_symmetry_equiv_pos_as_xyz
'x, y, z'
'-x+1/2, y+1/2, -z+1/2'
'-x, -y, -z'
'x-1/2, -y-1/2, z-1/2'

loop_
_atom_site_label
_atom_site_type_symbol
_atom_site_fract_x
_atom_site_fract_y
_atom_site_fract_z
_atom_site_U_iso_or_equiv
_atom_site_adp_type
_atom_site_occupancy
_atom_site_symmetry_multiplicity
_atom_site_calc_flag
_atom_site_refinement_flags
C1 C 0.2516(10) 0.0949(2) 0.3169(6) 0.0262(14) Uani 1 1 d .
C2 C 0.0017(9) 0.0482(3) 0.3172(6) 0.0289(15) Uani 1 1 d .
H2 H -0.0803 0.0235 0.3378 0.035 Uiso 1 1 calc R
C3 C 0.3541(8) 0.0435(3) 0.5265(7) 0.0291(16) Uani 1 1 d .
H3 H 0.3809 0.0265 0.5970 0.035 Uiso 1 1 calc R
C4 C 0.7482(9) 0.1138(3) 0.5368(7) 0.0299(16) Uani 1 1 d .
H4 H 0.8548 0.1174 0.5814 0.036 Uiso 1 1 calc R
C5 C 0.1390(9) 0.1534(3) 0.1494(6) 0.0274(15) Uani 1 1 d .
H5A H 0.2295 0.1777 0.1755 0.041 Uiso 1 1 calc R
H5B H 0.0267 0.1709 0.1403 0.041 Uiso 1 1 calc R
H5C H 0.1671 0.1389 0.0758 0.041 Uiso 1 1 calc R
C6 C 0.6127(9) 0.0745(3) 0.7062(6) 0.0281(15) Uani 1 1 d .
H6A H 0.7181 0.0874 0.7480 0.042 Uiso 1 1 calc R
H6B H 0.6130 0.0372 0.7080 0.042 Uiso 1 1 calc R
H6C H 0.5101 0.0873 0.7421 0.042 Uiso 1 1 calc R
C7 C 0.4340(11) 0.1841(3) 0.3991(6) 0.0305(16) Uani 1 1 d .
C8 C 0.4451(11) 0.2701(3) 0.3920(6) 0.0320(16) Uani 1 1 d .
H8 H 0.4742 0.3034 0.3681 0.038 Uiso 1 1 calc R
C9 C 0.6203(9) 0.1866(3) 0.1885(7) 0.0308(16) Uani 1 1 d .
H9 H 0.6828 0.1890 0.1217 0.037 Uiso 1 1 calc R
C10 C 0.5786(10) 0.0537(3) 0.1779(7) 0.0341(17) Uani 1 1 d .
H10 H 0.5873 0.0249 0.1298 0.041 Uiso 1 1 calc R
C11 C 0.2186(12) 0.1802(3) 0.5543(7) 0.0398(19) Uani 1 1 d .
H11A H 0.1168 0.1661 0.5107 0.060 Uiso 1 1 calc R
H11B H 0.1809 0.2053 0.6092 0.060 Uiso 1 1 calc R
H11C H 0.2819 0.1527 0.5953 0.060 Uiso 1 1 calc R
C12 C 0.6133(11) 0.1089(3) 0.0128(6) 0.0353(17) Uani 1 1 d .
H12B H 0.7376 0.1049 0.0023 0.053 Uiso 1 1 calc R
H12C H 0.5770 0.1436 -0.0081 0.053 Uiso 1 1 calc R
H12A H 0.5472 0.0845 -0.0361 0.053 Uiso 1 1 calc R
Fe1 Fe 0.49095(13) 0.11468(4) 0.35895(9) 0.0258(2) Uani 1 1 d .
I1 I 0.61738(6) 0.412791(17) 0.32764(4) 0.02617(17) Uani 1 1 d .
N1 N 0.1289(7) 0.1108(2) 0.2371(5) 0.0262(12) Uani 1 1 d .
N2 N -0.0188(8) 0.0812(2) 0.2322(6) 0.0327(14) Uani 1 1 d .
N3 N 0.1654(8) 0.0564(2) 0.3708(5) 0.0234(11) Uani 1 1 d .
N4 N 0.2214(7) 0.0264(2) 0.4701(5) 0.0215(11) Uani 1 1 d .
N5 N 0.4674(8) 0.0824(2) 0.5037(5) 0.0259(12) Uani 1 1 d .
N6 N 0.6083(7) 0.0923(2) 0.5851(5) 0.0264(12) Uani 1 1 d .
N7 N 0.3354(10) 0.2054(3) 0.4741(6) 0.0401(16) Uani 1 1 d .
N8 N 0.3411(9) 0.2605(2) 0.4777(6) 0.0343(14) Uani 1 1 d .
N9 N 0.5046(8) 0.2261(2) 0.3428(5) 0.0309(14) Uani 1 1 d .
N10 N 0.6060(9) 0.2291(2) 0.2493(6) 0.0393(16) Uani 1 1 d .
N11 N 0.5546(8) 0.1406(2) 0.2126(5) 0.0269(13) Uani 1 1 d .
N12 N 0.5810(8) 0.0995(2) 0.1320(5) 0.0281(13) Uani 1 1 d .
O1 O 0.7380(6) 0.12904(18) 0.4317(4) 0.0252(10) Uani 1 1 d .
O2 O 0.5649(6) 0.04654(17) 0.2864(4) 0.0254(10) Uani 1 1 d .
O1W O 0.105(3) 0.2714(7) 0.237(2) 0.058(6) Uani 0.30 1 d P
H1X H 0.1244 0.2892 0.2986 0.069 Uiso 0.30 1 d PR
H1Y H 0.1667 0.2833 0.1836 0.069 Uiso 0.30 1 d PR
O2W O 0.948(3) 0.2530(9) 0.371(2) 0.063(6) Uani 0.30 1 d P
H2X H 0.9930 0.2331 0.4241 0.076 Uiso 0.30 1 d PR
H2Y H 0.8434 0.2429 0.3505 0.076 Uiso 0.30 1 d PR
O3W O 0.2137(17) 0.0059(5) 0.0819(11) 0.033(3) Uani 0.40 1 d P
H3X H 0.1046 -0.0012 0.0671 0.039 Uiso 0.40 1 d PR
H3Y H 0.2554 0.0193 0.0218 0.039 Uiso 0.40 1 d PR

loop_
_atom_site_aniso_label
_atom_site_aniso_U_11
_atom_site_aniso_U_22
_atom_site_aniso_U_33
_atom_site_aniso_U_23
_atom_site_aniso_U_13
_atom_site_aniso_U_12
C1 0.034(4) 0.016(3) 0.028(4) 0.006(3) 0.001(3) -0.004(3)
C2 0.032(4) 0.035(4) 0.022(4) -0.002(3) 0.011(3) -0.005(3)
C3 0.019(3) 0.026(3) 0.043(4) -0.002(3) 0.007(3) -0.009(3)
C4 0.023(3) 0.038(4) 0.029(4) -0.012(3) 0.005(3) 0.000(3)
C5 0.030(3) 0.038(4) 0.015(3) -0.005(3) -0.001(3) -0.013(3)
C6 0.022(3) 0.029(4) 0.033(4) -0.010(3) -0.003(3) -0.008(3)
C7 0.049(4) 0.023(3) 0.020(3) 0.002(3) 0.013(3) 0.006(3)
C8 0.058(5) 0.026(3) 0.014(3) 0.001(3) 0.016(3) -0.002(3)
C9 0.029(4) 0.028(3) 0.038(4) 0.007(3) 0.015(3) 0.004(3)
C10 0.039(4) 0.031(4) 0.031(4) 0.002(3) -0.001(3) -0.002(3)
C11 0.049(5) 0.039(4) 0.033(4) -0.004(3) 0.013(4) 0.009(4)
C12 0.051(5) 0.041(4) 0.015(3) 0.009(3) 0.008(3) -0.002(4)
Fe1 0.0277(5) 0.0278(5) 0.0224(5) 0.0011(4) 0.0043(4) 0.0004(4)
I1 0.0214(2) 0.0252(2) 0.0322(3) 0.00052(18) 0.00327(17) 0.00001(17)
N1 0.018(3) 0.032(3) 0.029(3) -0.003(3) 0.006(2) 0.002(2)
N2 0.029(3) 0.037(3) 0.032(3) -0.002(3) 0.000(3) -0.003(3)
N3 0.028(3) 0.025(3) 0.017(3) 0.001(2) 0.006(2) -0.002(2)
N4 0.019(3) 0.024(3) 0.021(3) -0.004(2) 0.001(2) -0.001(2)
N5 0.027(3) 0.025(3) 0.027(3) -0.006(2) 0.010(2) -0.007(2)
N6 0.019(3) 0.034(3) 0.027(3) 0.004(2) 0.012(2) 0.012(2)
N7 0.059(4) 0.032(3) 0.030(4) -0.006(3) 0.013(3) 0.002(3)
N8 0.046(4) 0.029(3) 0.029(3) 0.000(2) 0.011(3) -0.001(3)
N9 0.039(3) 0.028(3) 0.028(3) 0.007(2) 0.025(3) 0.011(3)
N10 0.047(4) 0.031(3) 0.044(4) 0.000(3) 0.030(3) 0.005(3)
N11 0.035(3) 0.026(3) 0.021(3) 0.005(2) 0.010(2) 0.004(2)
N12 0.033(3) 0.018(3) 0.033(3) 0.006(2) 0.005(3) 0.001(2)
O1 0.019(2) 0.027(2) 0.032(3) 0.007(2) 0.0159(19) 0.0075(18)
O2 0.023(2) 0.026(2) 0.029(3) 0.006(2) 0.012(2) -0.0011(19)
O1W 0.043(11) 0.043(11) 0.086(16) -0.037(11) -0.004(11) 0.024(9)
O2W 0.074(15) 0.045(11) 0.069(16) 0.013(11) -0.016(13) -0.015(11)
O3W 0.032(6) 0.032(7) 0.033(7) 0.011(5) -0.003(5) -0.002(5)

loop_
_atom_type_symbol
_atom_type_description
_atom_type_scat_dispersion_real
_atom_type_scat_dispersion_imag
_atom_type_scat_source
C C 0.0033 0.0016 'International Tables Vol C Tables 4.2.6.8 and 6.1.1.4'
H H 0.0000 0.0000 'International Tables Vol C Tables 4.2.6.8 and 6.1.1.4'
N N 0.0061 0.0033 'International Tables Vol C Tables 4.2.6.8 and 6.1.1.4'
O O 0.0106 0.0060 'International Tables Vol C Tables 4.2.6.8 and 6.1.1.4'
Fe Fe 0.3463 0.8444 'International Tables Vol C Tables 4.2.6.8 and 6.1.1.4'
I I -0.4742 1.8119 'International Tables Vol C Tables 4.2.6.8 and 6.1.1.4'

loop_
_geom_angle_atom_site_label_1
_geom_angle_atom_site_label_2
_geom_angle_atom_site_label_3
_geom_angle
N1 C1 N3 101.9(6)
N1 C1 Fe1 134.4(5)
N3 C1 Fe1 123.7(5)
N2 C2 N3 107.4(6)
N2 C2 H2 126.3
N3 C2 H2 126.3
N4 C3 N5 131.4(8)
N4 C3 H3 114.3
N5 C3 H3 114.3
O1 C4 N6 121.4(6)
O1 C4 H4 119.3
N6 C4 H4 119.3
N1 C5 H5A 109.5
N1 C5 H5B 109.5
H5A C5 H5B 109.5
N1 C5 H5C 109.5
H5A C5 H5C 109.5
H5B C5 H5C 109.5
N6 C6 H6A 109.5
N6 C6 H6B 109.5
H6A C6 H6B 109.5
N6 C6 H6C 109.5
H6A C6 H6C 109.5
H6B C6 H6C 109.5
N7 C7 N9 103.8(6)
N7 C7 Fe1 135.0(6)
N9 C7 Fe1 121.2(5)
N8 C8 N9 112.6(6)
N8 C8 H8 123.7
N9 C8 H8 123.7
N10 C9 N11 126.4(7)
N10 C9 H9 116.8
N11 C9 H9 116.8
O2 C10 N12 122.5(7)
O2 C10 H10 118.7
N12 C10 H10 118.7
N7 C11 H11A 109.5
N7 C11 H11B 109.5
H11A C11 H11B 109.5
N7 C11 H11C 109.5
H11A C11 H11C 109.5
H11B C11 H11C 109.5
N12 C12 H12B 109.5
N12 C12 H12C 109.5
H12B C12 H12C 109.5
N12 C12 H12A 109.5
H12B C12 H12A 109.5
H12C C12 H12A 109.5
N5 Fe1 N11 169.5(3)
N5 Fe1 C7 99.4(3)
N11 Fe1 C7 87.7(3)
N5 Fe1 C1 87.8(3)
N11 Fe1 C1 99.3(3)
C7 Fe1 C1 94.9(3)
N5 Fe1 O1 81.6(2)
N11 Fe1 O1 91.2(2)
C7 Fe1 O1 86.9(3)
C1 Fe1 O1 169.4(2)
N5 Fe1 O2 91.6(2)
N11 Fe1 O2 81.2(2)
C7 Fe1 O2 168.9(3)
C1 Fe1 O2 87.0(2)
O1 Fe1 O2 93.16(19)
C1 N1 N2 113.1(6)
C1 N1 C5 129.0(6)
N2 N1 C5 117.7(6)
C2 N2 N1 106.3(6)
C1 N3 C2 110.9(6)
C1 N3 N4 129.6(6)
C2 N3 N4 119.6(5)
C3 N4 N3 114.6(6)
C3 N5 N6 118.1(6)
C3 N5 Fe1 126.6(5)
N6 N5 Fe1 113.6(4)
C4 N6 N5 112.6(6)
C4 N6 C6 123.5(6)
N5 N6 C6 123.3(5)
C7 N7 N8 115.0(7)
C7 N7 C11 128.8(7)
N8 N7 C11 116.2(6)
C8 N8 N7 100.6(6)
C8 N9 N10 120.1(6)
C8 N9 C7 107.9(5)
N10 N9 C7 131.9(6)
C9 N10 N9 116.5(6)
C9 N11 N12 117.2(5)
C9 N11 Fe1 128.4(5)
N12 N11 Fe1 111.7(4)
C10 N12 C12 123.7(7)
C10 N12 N11 113.8(6)
C12 N12 N11 122.4(5)
C4 O1 Fe1 109.4(4)
C10 O2 Fe1 108.6(4)
H1X O1W H1Y 109.5
H2X O2W H2Y 109.5
H3X O3W H3Y 109.5

loop_
_geom_bond_atom_site_label_1
_geom_bond_atom_site_label_2
_geom_bond_distance
C1 N1 1.324(9)
C1 N3 1.355(8)
C1 Fe1 1.910(7)
C2 N2 1.293(9)
C2 N3 1.360(9)
C2 H2 0.9300
C3 N4 1.237(9)
C3 N5 1.354(8)
C3 H3 0.9300
C4 O1 1.267(9)
C4 N6 1.345(9)
C4 H4 0.9300
C5 N1 1.493(9)
C5 H5A 0.9600
C5 H5B 0.9600
C5 H5C 0.9600
C6 N6 1.462(9)
C6 H6A 0.9600
C6 H6B 0.9600
C6 H6C 0.9600
C7 N7 1.296(9)
C7 N9 1.384(9)
C7 Fe1 1.900(7)
C8 N8 1.323(9)
C8 N9 1.354(9)
C8 H8 0.9300
C9 N10 1.305(9)
C9 N11 1.319(9)
C9 H9 0.9300
C10 O2 1.271(9)
C10 N12 1.289(9)
C10 H10 0.9300
C11 N7 1.467(11)
C11 H11A 0.9600
C11 H11B 0.9600
C11 H11C 0.9600
C12 N12 1.428(9)
C12 H12B 0.9600
C12 H12C 0.9600
C12 H12A 0.9600
Fe1 N5 1.877(6)
Fe1 N11 1.899(6)
Fe1 O1 2.027(5)
Fe1 O2 2.034(5)
N1 N2 1.350(8)
N3 N4 1.418(8)
N5 N6 1.392(8)
N7 N8 1.418(9)
N9 N10 1.362(8)
N11 N12 1.428(8)
O1W H1X 0.8500
O1W H1Y 0.8500
O2W H2X 0.8501
O2W H2Y 0.8500
O3W H3X 0.8500
O3W H3Y 0.8501

loop_
_geom_torsion_atom_site_label_1
_geom_torsion_atom_site_label_2
_geom_torsion_atom_site_label_3
_geom_torsion_atom_site_label_4
_geom_torsion
N7 C7 Fe1 N5 -29.0(9)
N9 C7 Fe1 N5 150.8(6)
N7 C7 Fe1 N11 158.7(9)
N9 C7 Fe1 N11 -21.5(6)
N7 C7 Fe1 C1 59.6(9)
N9 C7 Fe1 C1 -120.6(7)
N7 C7 Fe1 O1 -110.0(9)
N9 C7 Fe1 O1 69.8(6)
N7 C7 Fe1 O2 159.3(10)
N9 C7 Fe1 O2 -20.9(19)
N1 C1 Fe1 N5 160.5(7)
N3 C1 Fe1 N5 -19.8(6)
N1 C1 Fe1 N11 -27.3(8)
N3 C1 Fe1 N11 152.4(6)
N1 C1 Fe1 C7 61.2(8)
N3 C1 Fe1 C7 -119.1(6)
N1 C1 Fe1 O1 160.9(10)
N3 C1 Fe1 O1 -19.4(17)
N1 C1 Fe1 O2 -107.8(7)
N3 C1 Fe1 O2 71.9(6)
N3 C1 N1 N2 -6.1(7)
Fe1 C1 N1 N2 173.7(6)
N3 C1 N1 C5 178.9(6)
Fe1 C1 N1 C5 -1.3(12)
N3 C2 N2 N1 -2.5(8)
C1 N1 N2 C2 5.7(8)
C5 N1 N2 C2 -178.7(6)
N1 C1 N3 C2 4.3(7)
Fe1 C1 N3 C2 -175.5(5)
N1 C1 N3 N4 -174.9(6)
Fe1 C1 N3 N4 5.3(10)
N2 C2 N3 C1 -1.2(8)
N2 C2 N3 N4 178.1(5)
N5 C3 N4 N3 -8.3(11)
C1 N3 N4 C3 13.3(9)
C2 N3 N4 C3 -165.9(6)
N4 C3 N5 N6 -179.4(7)
N4 C3 N5 Fe1 -15.5(11)
N11 Fe1 N5 C3 -107.7(14)
C7 Fe1 N5 C3 119.8(6)
C1 Fe1 N5 C3 25.2(6)
O1 Fe1 N5 C3 -154.7(6)
O2 Fe1 N5 C3 -61.7(6)
N11 Fe1 N5 N6 56.9(15)
C7 Fe1 N5 N6 -75.6(5)
C1 Fe1 N5 N6 -170.2(4)
O1 Fe1 N5 N6 9.8(4)
O2 Fe1 N5 N6 102.8(4)
O1 C4 N6 N5 8.9(9)
O1 C4 N6 C6 -179.4(6)
C3 N5 N6 C4 153.1(6)
Fe1 N5 N6 C4 -12.9(7)
C3 N5 N6 C6 -18.7(9)
Fe1 N5 N6 C6 175.4(5)
N9 C7 N7 N8 -3.4(9)
Fe1 C7 N7 N8 176.5(6)
N9 C7 N7 C11 176.1(8)
Fe1 C7 N7 C11 -4.1(15)
N9 C8 N8 N7 -2.3(9)
C7 N7 N8 C8 3.6(9)
C11 N7 N8 C8 -175.9(7)
N8 C8 N9 N10 176.6(7)
N8 C8 N9 C7 0.5(9)
N7 C7 N9 C8 1.7(9)
Fe1 C7 N9 C8 -178.2(6)
N7 C7 N9 N10 -173.7(8)
Fe1 C7 N9 N10 6.4(12)
N11 C9 N10 N9 -4.1(12)
C8 N9 N10 C9 -162.9(8)
C7 N9 N10 C9 12.0(12)
N10 C9 N11 N12 178.0(7)
N10 C9 N11 Fe1 -22.6(12)
N5 Fe1 N11 C9 -102.4(14)
C7 Fe1 N11 C9 30.9(7)
C1 Fe1 N11 C9 125.5(6)
O1 Fe1 N11 C9 -56.0(6)
O2 Fe1 N11 C9 -149.0(6)
N5 Fe1 N11 N12 57.9(15)
C7 Fe1 N11 N12 -168.8(5)
C1 Fe1 N11 N12 -74.2(5)
O1 Fe1 N11 N12 104.3(4)
O2 Fe1 N11 N12 11.3(4)
O2 C10 N12 C12 173.7(7)
O2 C10 N12 N11 -4.1(10)
C9 N11 N12 C10 154.5(7)
Fe1 N11 N12 C10 -8.2(7)
C9 N11 N12 C12 -23.3(10)
Fe1 N11 N12 C12 174.0(6)
N6 C4 O1 Fe1 -0.7(8)
N5 Fe1 O1 C4 -5.2(5)
N11 Fe1 O1 C4 -177.6(5)
C7 Fe1 O1 C4 94.8(5)
C1 Fe1 O1 C4 -5.6(15)
O2 Fe1 O1 C4 -96.3(5)
N12 C10 O2 Fe1 13.2(9)
N5 Fe1 O2 C10 174.4(5)
N11 Fe1 O2 C10 -13.2(5)
C7 Fe1 O2 C10 -13.8(16)
C1 Fe1 O2 C10 86.7(5)
O1 Fe1 O2 C10 -103.9(5)
